data_2233565
loop_
_publ_author_name
'Choi, Hong Dae'
'Seo, Pil Ja'
'Lee, Uk'

_publ_section_title
;
 2-Methyl-1-(4-methylphenylsulfinyl)naphtho[2,1-<i>b</i>]furan
;
_journal_coeditor_code LR2049
_journal_issue 2
_journal_name_full 'Acta Crystallographica Section E'
_journal_page_first o549
_journal_paper_doi 10.1107/S1600536812003121
_journal_volume 68
_journal_year 2012
_chemical_formula_iupac 'C20 H16 O2 S'
_chemical_formula_moiety 'C20 H16 O2 S'
_chemical_formula_sum 'C20 H16 O2 S'
_chemical_formula_weight 320.39
_chemical_name_systematic
;
2-Methyl-1-(4-methylphenylsulfinyl)naphtho[2,1-<i>b</i>]furan
;
_space_group_IT_number 14
_symmetry_cell_setting monoclinic
_symmetry_space_group_name_Hall '-P 2ybc'
_symmetry_space_group_name_H-M 'P 1 21/c 1'
_atom_sites_solution_hydrogens difmap
_atom_sites_solution_primary direct
_atom_sites_solution_secondary difmap
_cell_angle_alpha 90.00
_cell_angle_beta 97.8830(10)
_cell_angle_gamma 90.00
_cell_formula_units_Z 4
_cell_length_a 6.50520(10)
_cell_length_b 16.7418(3)
_cell_length_c 14.4935(2)
_cell_measurement_reflns_used 5690
_cell_measurement_temperature 173(2)
_cell_measurement_theta_max 28.09
_cell_measurement_theta_min 2.82
_cell_volume 1563.55(4)
_computing_cell_refinement 'SAINT (Bruker, 2009)'
_computing_data_collection 'APEX2 (Bruker, 2009)'
_computing_data_reduction 'SAINT (Bruker, 2009)'
_computing_molecular_graphics
;
ORTEP-3 (Farrugia, 1997) and DIAMOND (Brandenburg, 1998)
;
_computing_publication_material 'SHELXL97 (Sheldrick, 2008)'
_computing_structure_refinement 'SHELXL97 (Sheldrick, 2008)'
_computing_structure_solution 'SHELXS97 (Sheldrick, 2008)'
_diffrn_ambient_temperature 173(2)
_diffrn_detector_area_resol_mean 10.0
_diffrn_measured_fraction_theta_full 0.999
_diffrn_measured_fraction_theta_max 0.999
_diffrn_measurement_device_type 'Bruker SMART APEXII CCD'
_diffrn_measurement_method '\f and \w'
_diffrn_radiation_monochromator 'graphite multilayer'
_diffrn_radiation_source 'rotating anode'
_diffrn_radiation_type MoK\a
_diffrn_radiation_wavelength 0.71073
_diffrn_reflns_av_R_equivalents 0.0281
_diffrn_reflns_av_sigmaI/netI 0.0252
_diffrn_reflns_limit_h_max 8
_diffrn_reflns_limit_h_min -8
_diffrn_reflns_limit_k_max 22
_diffrn_reflns_limit_k_min -19
_diffrn_reflns_limit_l_max 19
_diffrn_reflns_limit_l_min -19
_diffrn_reflns_number 15390
_diffrn_reflns_theta_full 28.32
_diffrn_reflns_theta_max 28.32
_diffrn_reflns_theta_min 1.87
_diffrn_standards_number 0
_exptl_absorpt_coefficient_mu 0.214
_exptl_absorpt_correction_T_max 0.7457
_exptl_absorpt_correction_T_min 0.6773
_exptl_absorpt_correction_type multi-scan
_exptl_absorpt_process_details '(SADABS; Bruker, 2009)'
_exptl_crystal_colour colourless
_exptl_crystal_density_diffrn 1.361
_exptl_crystal_density_method 'not measured'
_exptl_crystal_description block
_exptl_crystal_F_000 672
_exptl_crystal_size_max 0.282
_exptl_crystal_size_mid 0.278
_exptl_crystal_size_min 0.26
_refine_diff_density_max 0.294
_refine_diff_density_min -0.387
_refine_ls_extinction_method none
_refine_ls_goodness_of_fit_ref 1.025
_refine_ls_hydrogen_treatment constr
_refine_ls_matrix_type full
_refine_ls_number_parameters 210
_refine_ls_number_reflns 3896
_refine_ls_number_restraints 0
_refine_ls_restrained_S_all 1.025
_refine_ls_R_factor_all 0.0475
_refine_ls_R_factor_gt 0.0393
_refine_ls_shift/su_max 0.000
_refine_ls_shift/su_mean 0.000
_refine_ls_structure_factor_coef Fsqd
_refine_ls_weighting_details 'calc w = 1/[\s^2^(Fo^2^)+(0.0548P)^2^+0.5340P] where P=(Fo^2^+2Fc^2^)/3'
_refine_ls_weighting_scheme calc
_refine_ls_wR_factor_gt 0.1013
_refine_ls_wR_factor_ref 0.1073
_reflns_number_gt 3271
_reflns_number_total 3896
_reflns_threshold_expression I>2\s(I)
_cod_data_source_file lr2049.cif
_cod_data_source_block I
_cod_original_sg_symbol_H-M 'P 21/c'
_cod_database_code 2233565
_cod_database_fobs_code 2233565

loop_
_symmetry_equiv_pos_as_xyz
'x, y, z'
'-x, y+1/2, -z+1/2'
'-x, -y, -z'
'x, -y-1/2, z-1/2'

loop_
_atom_site_type_symbol
_atom_site_label
_atom_site_fract_x
_atom_site_fract_y
_atom_site_fract_z
_atom_site_U_iso_or_equiv
_atom_site_adp_type
_atom_site_calc_flag
_atom_site_refinement_flags
_atom_site_occupancy
_atom_site_symmetry_multiplicity
S S1 0.54869(6) 0.29240(2) 0.22725(3) 0.02964(11) Uani d . 1 1
O O1 0.18369(15) 0.42901(7) 0.06023(7) 0.0332(2) Uani d . 1 1
O O2 0.77697(17) 0.28641(6) 0.22477(8) 0.0391(3) Uani d . 1 1
C C1 0.4389(2) 0.37111(8) 0.15685(9) 0.0268(3) Uani d . 1 1
C C2 0.4942(2) 0.45457(8) 0.14760(9) 0.0251(3) Uani d . 1 1
C C3 0.6672(2) 0.50427(8) 0.17904(9) 0.0253(3) Uani d . 1 1
C C4 0.8502(2) 0.47737(9) 0.23408(10) 0.0301(3) Uani d . 1 1
H H4 0.8619 0.4230 0.2528 0.036 Uiso calc R 1 1
C C5 1.0110(2) 0.52903(9) 0.26072(12) 0.0368(3) Uani d . 1 1
H H5 1.1337 0.5100 0.2972 0.044 Uiso calc R 1 1
C C6 0.9958(2) 0.60987(9) 0.23450(12) 0.0375(4) Uani d . 1 1
H H6 1.1067 0.6455 0.2544 0.045 Uiso calc R 1 1
C C7 0.8224(2) 0.63704(9) 0.18063(11) 0.0339(3) Uani d . 1 1
H H7 0.8146 0.6917 0.1629 0.041 Uiso calc R 1 1
C C8 0.6534(2) 0.58600(8) 0.15034(10) 0.0282(3) Uani d . 1 1
C C9 0.4756(2) 0.61434(9) 0.09111(10) 0.0338(3) Uani d . 1 1
H H9 0.4694 0.6691 0.0736 0.041 Uiso calc R 1 1
C C10 0.3145(2) 0.56566(10) 0.05886(10) 0.0346(3) Uani d . 1 1
H H10 0.1974 0.5847 0.0185 0.042 Uiso calc R 1 1
C C11 0.3302(2) 0.48621(9) 0.08821(10) 0.0289(3) Uani d . 1 1
C C12 0.2541(2) 0.35928(9) 0.10221(10) 0.0309(3) Uani d . 1 1
C C13 0.1180(3) 0.28882(10) 0.08024(12) 0.0399(4) Uani d . 1 1
H H13A 0.1879 0.2409 0.1079 0.060 Uiso calc R 1 1
H H13B 0.0887 0.2822 0.0125 0.060 Uiso calc R 1 1
H H13C -0.0124 0.2967 0.1058 0.060 Uiso calc R 1 1
C C14 0.5188(2) 0.33407(8) 0.33886(9) 0.0254(3) Uani d . 1 1
C C15 0.6874(2) 0.33510(9) 0.40837(11) 0.0330(3) Uani d . 1 1
H H15 0.8197 0.3177 0.3958 0.040 Uiso calc R 1 1
C C16 0.6611(2) 0.36179(10) 0.49654(11) 0.0367(3) Uani d . 1 1
H H16 0.7769 0.3626 0.5442 0.044 Uiso calc R 1 1
C C17 0.4692(2) 0.38742(9) 0.51671(10) 0.0318(3) Uani d . 1 1
C C18 0.3013(2) 0.38436(9) 0.44579(10) 0.0316(3) Uani d . 1 1
H H18 0.1685 0.4011 0.4585 0.038 Uiso calc R 1 1
C C19 0.3236(2) 0.35751(8) 0.35733(10) 0.0289(3) Uani d . 1 1
H H19 0.2072 0.3551 0.3100 0.035 Uiso calc R 1 1
C C20 0.4422(3) 0.41837(11) 0.61182(11) 0.0416(4) Uani d . 1 1
H H20A 0.5394 0.3909 0.6590 0.062 Uiso calc R 1 1
H H20B 0.2997 0.4084 0.6236 0.062 Uiso calc R 1 1
H H20C 0.4700 0.4759 0.6147 0.062 Uiso calc R 1 1

loop_
_atom_site_aniso_label
_atom_site_aniso_U_11
_atom_site_aniso_U_22
_atom_site_aniso_U_33
_atom_site_aniso_U_12
_atom_site_aniso_U_13
_atom_site_aniso_U_23
S1 0.0360(2) 0.02007(18) 0.0343(2) 0.00179(13) 0.00981(14) -0.00098(13)
O1 0.0290(5) 0.0398(6) 0.0299(5) 0.0007(4) 0.0012(4) -0.0028(4)
O2 0.0378(6) 0.0329(6) 0.0494(7) 0.0121(5) 0.0161(5) 0.0032(5)
C1 0.0293(7) 0.0260(7) 0.0259(7) -0.0002(5) 0.0068(5) -0.0021(5)
C2 0.0282(6) 0.0246(7) 0.0232(6) 0.0036(5) 0.0066(5) -0.0009(5)
C3 0.0295(7) 0.0231(7) 0.0245(6) 0.0023(5) 0.0079(5) -0.0015(5)
C4 0.0299(7) 0.0235(7) 0.0372(8) 0.0009(5) 0.0058(6) 0.0014(6)
C5 0.0304(7) 0.0335(8) 0.0458(9) -0.0007(6) 0.0027(6) 0.0006(7)
C6 0.0354(8) 0.0310(8) 0.0475(9) -0.0082(6) 0.0110(7) -0.0053(7)
C7 0.0440(8) 0.0223(7) 0.0384(8) -0.0018(6) 0.0158(7) -0.0008(6)
C8 0.0362(7) 0.0237(7) 0.0265(7) 0.0023(5) 0.0114(6) -0.0009(5)
C9 0.0449(8) 0.0266(7) 0.0312(7) 0.0101(6) 0.0101(6) 0.0046(6)
C10 0.0372(8) 0.0365(8) 0.0295(7) 0.0117(6) 0.0023(6) 0.0039(6)
C11 0.0285(7) 0.0326(7) 0.0259(7) 0.0027(6) 0.0049(5) -0.0023(6)
C12 0.0322(7) 0.0336(8) 0.0281(7) -0.0011(6) 0.0086(6) -0.0044(6)
C13 0.0371(8) 0.0427(9) 0.0402(9) -0.0106(7) 0.0061(7) -0.0088(7)
C14 0.0293(7) 0.0188(6) 0.0285(7) 0.0001(5) 0.0054(5) 0.0029(5)
C15 0.0266(7) 0.0340(8) 0.0383(8) 0.0012(6) 0.0041(6) 0.0032(6)
C16 0.0325(7) 0.0423(9) 0.0338(8) -0.0025(6) -0.0016(6) 0.0031(7)
C17 0.0374(8) 0.0288(7) 0.0299(7) -0.0075(6) 0.0070(6) 0.0017(6)
C18 0.0291(7) 0.0315(8) 0.0354(8) 0.0003(6) 0.0090(6) 0.0010(6)
C19 0.0267(7) 0.0285(7) 0.0311(7) 0.0007(5) 0.0029(5) 0.0020(6)
C20 0.0502(9) 0.0444(9) 0.0318(8) -0.0107(8) 0.0111(7) -0.0035(7)

loop_
_atom_type_symbol
_atom_type_description
_atom_type_scat_dispersion_real
_atom_type_scat_dispersion_imag
_atom_type_scat_source
C C 0.0033 0.0016 'International Tables Vol C Tables 4.2.6.8 and 6.1.1.4'
H H 0.0000 0.0000 'International Tables Vol C Tables 4.2.6.8 and 6.1.1.4'
O O 0.0106 0.0060 'International Tables Vol C Tables 4.2.6.8 and 6.1.1.4'
S S 0.1246 0.1234 'International Tables Vol C Tables 4.2.6.8 and 6.1.1.4'

loop_
_geom_angle_atom_site_label_1
_geom_angle_atom_site_label_2
_geom_angle_atom_site_label_3
_geom_angle
O2 S1 C1 111.27(6)
O2 S1 C14 106.16(7)
C1 S1 C14 98.40(6)
C12 O1 C11 106.72(11)
C12 C1 C2 107.26(13)
C12 C1 S1 119.03(11)
C2 C1 S1 133.49(11)
C11 C2 C3 118.98(13)
C11 C2 C1 104.24(12)
C3 C2 C1 136.67(13)
C4 C3 C2 124.22(13)
C4 C3 C8 118.95(13)
C2 C3 C8 116.82(13)
C5 C4 C3 120.60(14)
C5 C4 H4 119.7
C3 C4 H4 119.7
C4 C5 C6 120.57(15)
C4 C5 H5 119.7
C6 C5 H5 119.7
C7 C6 C5 119.97(14)
C7 C6 H6 120.0
C5 C6 H6 120.0
C6 C7 C8 121.65(14)
C6 C7 H7 119.2
C8 C7 H7 119.2
C7 C8 C9 121.24(13)
C7 C8 C3 118.23(13)
C9 C8 C3 120.51(13)
C10 C9 C8 122.13(14)
C10 C9 H9 118.9
C8 C9 H9 118.9
C9 C10 C11 116.49(14)
C9 C10 H10 121.8
C11 C10 H10 121.8
O1 C11 C2 111.24(12)
O1 C11 C10 123.78(13)
C2 C11 C10 124.97(14)
C1 C12 O1 110.52(13)
C1 C12 C13 134.00(15)
O1 C12 C13 115.48(13)
C12 C13 H13A 109.5
C12 C13 H13B 109.5
H13A C13 H13B 109.5
C12 C13 H13C 109.5
H13A C13 H13C 109.5
H13B C13 H13C 109.5
C15 C14 C19 120.66(13)
C15 C14 S1 119.20(10)
C19 C14 S1 119.84(11)
C14 C15 C16 119.32(13)
C14 C15 H15 120.3
C16 C15 H15 120.3
C15 C16 C17 121.45(14)
C15 C16 H16 119.3
C17 C16 H16 119.3
C16 C17 C18 117.99(14)
C16 C17 C20 121.35(14)
C18 C17 C20 120.66(14)
C19 C18 C17 121.58(13)
C19 C18 H18 119.2
C17 C18 H18 119.2
C18 C19 C14 118.97(13)
C18 C19 H19 120.5
C14 C19 H19 120.5
C17 C20 H20A 109.5
C17 C20 H20B 109.5
H20A C20 H20B 109.5
C17 C20 H20C 109.5
H20A C20 H20C 109.5
H20B C20 H20C 109.5

loop_
_geom_bond_atom_site_label_1
_geom_bond_atom_site_label_2
_geom_bond_distance
S1 O2 1.4938(11)
S1 C1 1.7573(15)
S1 C14 1.7964(14)
O1 C12 1.3662(18)
O1 C11 1.3727(17)
C1 C12 1.360(2)
C1 C2 1.4537(19)
C2 C11 1.3813(19)
C2 C3 1.4232(19)
C3 C4 1.413(2)
C3 C8 1.4293(19)
C4 C5 1.371(2)
C4 H4 0.9500
C5 C6 1.406(2)
C5 H5 0.9500
C6 C7 1.359(2)
C6 H6 0.9500
C7 C8 1.414(2)
C7 H7 0.9500
C8 C9 1.424(2)
C9 C10 1.359(2)
C9 H9 0.9500
C10 C11 1.396(2)
C10 H10 0.9500
C12 C13 1.483(2)
C13 H13A 0.9800
C13 H13B 0.9800
C13 H13C 0.9800
C14 C15 1.384(2)
C14 C19 1.3901(18)
C15 C16 1.386(2)
C15 H15 0.9500
C16 C17 1.389(2)
C16 H16 0.9500
C17 C18 1.394(2)
C17 C20 1.505(2)
C18 C19 1.385(2)
C18 H18 0.9500
C19 H19 0.9500
C20 H20A 0.9800
C20 H20B 0.9800
C20 H20C 0.9800

loop_
_geom_hbond_atom_site_label_D
_geom_hbond_atom_site_label_H
_geom_hbond_atom_site_label_A
_geom_hbond_site_symmetry_A
_geom_hbond_distance_DH
_geom_hbond_distance_HA
_geom_hbond_distance_DA
_geom_hbond_angle_DHA
C6 H6 O2 2_755 0.95 2.48 3.3211(19) 147.1
C10 H10 O1 3_565 0.95 2.59 3.4579(19) 151.5
C13 H13C O2 1_455 0.98 2.35 3.2538(19) 152.7

loop_
_geom_torsion_atom_site_label_1
_geom_torsion_atom_site_label_2
_geom_torsion_atom_site_label_3
_geom_torsion_atom_site_label_4
_geom_torsion
O2 S1 C1 C12 137.65(11)
C14 S1 C1 C12 -111.29(12)
O2 S1 C1 C2 -48.61(15)
C14 S1 C1 C2 62.45(14)
C12 C1 C2 C11 1.38(14)
S1 C1 C2 C11 -172.89(11)
C12 C1 C2 C3 -174.74(15)
S1 C1 C2 C3 11.0(2)
C11 C2 C3 C4 -175.09(12)
C1 C2 C3 C4 0.6(2)
C11 C2 C3 C8 3.32(18)
C1 C2 C3 C8 179.02(14)
C2 C3 C4 C5 179.31(13)
C8 C3 C4 C5 0.9(2)
C3 C4 C5 C6 0.6(2)
C4 C5 C6 C7 -1.4(2)
C5 C6 C7 C8 0.6(2)
C6 C7 C8 C9 -177.67(14)
C6 C7 C8 C3 1.0(2)
C4 C3 C8 C7 -1.69(19)
C2 C3 C8 C7 179.81(12)
C4 C3 C8 C9 176.95(12)
C2 C3 C8 C9 -1.56(18)
C7 C8 C9 C10 177.87(14)
C3 C8 C9 C10 -0.7(2)
C8 C9 C10 C11 1.2(2)
C12 O1 C11 C2 0.01(15)
C12 O1 C11 C10 179.24(13)
C3 C2 C11 O1 176.11(11)
C1 C2 C11 O1 -0.85(14)
C3 C2 C11 C10 -3.1(2)
C1 C2 C11 C10 179.93(13)
C9 C10 C11 O1 -178.33(13)
C9 C10 C11 C2 0.8(2)
C2 C1 C12 O1 -1.46(15)
S1 C1 C12 O1 173.79(9)
C2 C1 C12 C13 179.00(15)
S1 C1 C12 C13 -5.8(2)
C11 O1 C12 C1 0.93(15)
C11 O1 C12 C13 -179.43(12)
O2 S1 C14 C15 -15.36(13)
C1 S1 C14 C15 -130.48(12)
O2 S1 C14 C19 170.95(11)
C1 S1 C14 C19 55.83(12)
C19 C14 C15 C16 -1.7(2)
S1 C14 C15 C16 -175.29(12)
C14 C15 C16 C17 0.1(2)
C15 C16 C17 C18 1.0(2)
C15 C16 C17 C20 -178.40(15)
C16 C17 C18 C19 -0.7(2)
C20 C17 C18 C19 178.78(14)
C17 C18 C19 C14 -0.8(2)
C15 C14 C19 C18 2.0(2)
S1 C14 C19 C18 175.61(11)
